data_7133305
loop_
_publ_author_name
'Haberstroh, Jan'
'Taube, Clemens'
'Fidelius, Jannis'
'Schulz, Stephen'
'Israel, Noel'
'Dmitrieva, Evgenia'
'Gomila, Rosa M.'
'Frontera, Antonio'
'Wolf, Robert'
'Schwedtmann, Kai'
'Weigand, Jan J.'

_publ_section_title
;
 A neutral diphosphene radical: synthesis, electronic structure and white
 phosphorus activation.
;
_journal_issue 65
_journal_name_full 'Chemical communications (Cambridge, England)'
_journal_page_first 8537
_journal_page_last 8540
_journal_paper_doi 10.1039/d4cc02200a
_journal_volume 60
_journal_year 2024
_chemical_formula_moiety 'C78 H102 Cl4 N4 O2 P4, C10 H24'
_chemical_formula_sum 'C88 H126 Cl4 N4 O2 P4'
_chemical_formula_weight 1537.60
_space_group_crystal_system monoclinic
_space_group_IT_number 15
_space_group_name_Hall '-C 2yc'
_space_group_name_H-M_alt 'C 1 2/c 1'
_atom_sites_solution_hydrogens geom
_atom_sites_solution_primary dual
_audit_creation_date 2022-07-07
_audit_creation_method
;
Olex2 1.3
(compiled 2019.09.11 svn.r3662 for OlexSys, GUI svn.r5938)
;
_audit_update_record
;
2024-04-26 deposited with the CCDC.	2024-07-08 downloaded from the CCDC.
;
_cell_angle_alpha 90
_cell_angle_beta 109.1670(10)
_cell_angle_gamma 90
_cell_formula_units_Z 4
_cell_length_a 14.63850(10)
_cell_length_b 34.7552(3)
_cell_length_c 18.1897(2)
_cell_measurement_reflns_used 25909
_cell_measurement_temperature 100.01(10)
_cell_measurement_theta_max 76.5040
_cell_measurement_theta_min 3.4290
_cell_volume 8741.26(15)
_computing_cell_refinement 'CrysAlisPro 1.171.41.93a (Rigaku OD, 2020)'
_computing_data_collection 'CrysAlisPro 1.171.41.93a (Rigaku OD, 2020)'
_computing_data_reduction 'CrysAlisPro 1.171.41.93a (Rigaku OD, 2020)'
_computing_molecular_graphics 'Olex2 1.3 (Dolomanov et al., 2009)'
_computing_publication_material 'Olex2 1.3 (Dolomanov et al., 2009)'
_computing_structure_refinement 'ShelXL 2018/3 (Sheldrick, 2015)'
_computing_structure_solution 'SHELXT 2018/2 (Sheldrick, 2018)'
_diffrn_ambient_environment N~2~
_diffrn_ambient_temperature 100.01(10)
_diffrn_detector 'CCD plate'
_diffrn_detector_area_resol_mean 10.5700
_diffrn_detector_type AtlasS2
_diffrn_measured_fraction_theta_full 1.000
_diffrn_measured_fraction_theta_max 0.993
_diffrn_measurement_details
;
List of Runs (angles in degrees, time in seconds):

  # Type    Start    End  Width  t~exp~   \w     \q     \k     \f   Frames
#--------------------------------------------------------------------------
  1  \w    -77.00  14.00   0.50    5.00    --  -38.50  99.00  29.00  182
  2  \w     15.00  73.00   0.50    5.00    --   42.50 -99.00 -76.00  116
  3  \w     67.00 107.00   0.50   20.00    --  111.00 -99.00 -76.00   80
  4  \w    121.00 151.00   0.50   20.00    --  111.00  99.00  29.00   60
  5  \w   -111.00 -22.00   0.50    5.00    --  -38.50 -38.00-120.00  178
  6  \w   -110.00 -27.00   0.50    5.00    --  -38.50 -38.00 -30.00  166
  7  \w     40.00  66.00   0.50    5.00    --   42.50  38.00 150.00   52
  8  \w     17.00 106.00   0.50    5.00    --   42.50  57.00-180.00  178
  9  \w     17.00  42.00   0.50    5.00    --   42.50 -99.00-150.00   50
 10  \w     97.00 148.00   0.50   20.00    --  111.00 125.00 120.00  102
 11  \w     30.00  70.00   0.50   20.00    --  111.00 -94.00 -30.00   80
 12  \w     98.00 144.00   0.50   20.00    --  111.00 125.00 -30.00   92
 13  \w     83.00 132.00   0.50   20.00    --  111.00  61.00 -90.00   98
 14  \w     31.00 107.00   0.50   20.00    --  111.00 -94.00-150.00  152
 15  \w     39.00 111.00   0.50   20.00    --  111.00-125.00  60.00  144
 16  \w     32.00 106.00   0.50   20.00    --  111.00 -94.00-180.00  148
 17  \w     81.00 107.00   0.50   20.00    --  111.00 -94.00-120.00   52
 18  \w     46.00 107.00   0.50   20.00    --  111.00 -94.00 -60.00  122
 19  \w     84.00 109.00   0.50   20.00    --  111.00-114.00   7.57   50
 20  \w     39.00  73.00   0.50   20.00    --  111.00-114.00   7.57   68
 21  \w     94.00 136.00   0.50   20.00    --  111.00  30.00 150.00   84
 22  \w    124.00 178.00   0.50   20.00    --  111.00  30.00-150.00  108
 23  \w    100.00 164.00   0.50   20.00    --  111.00 125.00   0.00  128
 24  \w     32.00  76.00   0.50   20.00    --  111.00 -94.00   0.00   88
 25  \w     44.00 110.00   0.50   20.00    --  111.00-125.00  90.00  132
 26  \w     31.00 107.00   0.50   20.00    --  111.00 -94.00  90.00  152
 27  \w     49.00  75.00   0.50   20.00    --  111.00   0.00-180.00   52
 28  \w     98.00 178.00   0.50   20.00    --  111.00   0.00-180.00  160
 29  \w     70.00 108.00   0.50   20.00    --  111.00-109.00  93.81   76
 30  \w     32.00  64.00   0.50   20.00    --  111.00 -94.00-120.00   64
 31  \w     61.00 107.00   0.50   20.00    --  111.00 -94.00 120.00   92
 32  \w     49.00  76.00   0.50   20.00    --  111.00 -45.00 -90.00   54
 33  \w     98.00 130.00   0.50   20.00    --  111.00 -45.00 -90.00   64
 34  \w     81.00 109.00   0.50   20.00    --  111.00-125.00-150.00   56
 35  \w     90.00 171.00   0.50   20.00    --  111.00  45.00  90.00  162
 36  \w     82.00 107.00   0.50   20.00    --  111.00 -94.00   0.00   50
 37  \w     41.00 103.00   0.50   20.00    --  111.00 -45.00  60.00  124
;
_diffrn_measurement_device 'four-circle diffractometer'
_diffrn_measurement_device_type 'SuperNova, Dual, Cu at home/near, AtlasS2'
_diffrn_measurement_method '\w scans'
_diffrn_orient_matrix_type 'CrysAlisPro convention (1999,Acta A55,543-557)'
_diffrn_orient_matrix_UB_11 -0.0036508000
_diffrn_orient_matrix_UB_12 -0.0383492000
_diffrn_orient_matrix_UB_13 -0.0434361000
_diffrn_orient_matrix_UB_21 -0.0761896000
_diffrn_orient_matrix_UB_22 0.0170830000
_diffrn_orient_matrix_UB_23 -0.0726031000
_diffrn_orient_matrix_UB_31 0.0811812000
_diffrn_orient_matrix_UB_32 0.0142600000
_diffrn_orient_matrix_UB_33 -0.0296887000
_diffrn_radiation_monochromator mirror
_diffrn_radiation_probe x-ray
_diffrn_radiation_type 'Cu K\a'
_diffrn_radiation_wavelength 1.54184
_diffrn_reflns_av_R_equivalents 0.0396
_diffrn_reflns_av_unetI/netI 0.0263
_diffrn_reflns_Laue_measured_fraction_full 1.000
_diffrn_reflns_Laue_measured_fraction_max 0.993
_diffrn_reflns_limit_h_max 18
_diffrn_reflns_limit_h_min -16
_diffrn_reflns_limit_k_max 43
_diffrn_reflns_limit_k_min -43
_diffrn_reflns_limit_l_max 22
_diffrn_reflns_limit_l_min -22
_diffrn_reflns_number 53294
_diffrn_reflns_point_group_measured_fraction_full 1.000
_diffrn_reflns_point_group_measured_fraction_max 0.993
_diffrn_reflns_theta_full 67.684
_diffrn_reflns_theta_max 76.797
_diffrn_reflns_theta_min 2.543
_diffrn_source 'micro-focus sealed X-ray tube'
_diffrn_source_type 'SuperNova (Cu) X-ray Source'
_exptl_absorpt_coefficient_mu 2.278
_exptl_absorpt_correction_T_max 0.894
_exptl_absorpt_correction_T_min 0.783
_exptl_absorpt_correction_type analytical
_exptl_absorpt_process_details
;
CrysAlisPro 1.171.41.93a (Rigaku Oxford Diffraction, 2020)
Analytical numeric absorption correction using a multifaceted crystal
model based on expressions derived by R.C. Clark & J.S. Reid.
(Clark, R. C. & Reid, J. S. (1995). Acta Cryst. A51, 887-897)
Empirical absorption correction using spherical harmonics,
implemented in SCALE3 ABSPACK scaling algorithm.
;
_exptl_crystal_colour yellow
_exptl_crystal_colour_primary yellow
_exptl_crystal_density_diffrn 1.168
_exptl_crystal_description plate
_exptl_crystal_F_000 3304
_exptl_crystal_size_max 0.16
_exptl_crystal_size_mid 0.08
_exptl_crystal_size_min 0.06
_refine_diff_density_max 0.314
_refine_diff_density_min -0.726
_refine_diff_density_rms 0.045
_refine_ls_extinction_method none
_refine_ls_goodness_of_fit_ref 1.041
_refine_ls_hydrogen_treatment constr
_refine_ls_matrix_type full
_refine_ls_number_parameters 499
_refine_ls_number_reflns 9164
_refine_ls_number_restraints 90
_refine_ls_restrained_S_all 1.049
_refine_ls_R_factor_all 0.0455
_refine_ls_R_factor_gt 0.0415
_refine_ls_shift/su_max 0.002
_refine_ls_shift/su_mean 0.000
_refine_ls_structure_factor_coef Fsqd
_refine_ls_weighting_details 'w=1/[\s^2^(Fo^2^)+(0.0294P)^2^+12.5848P] where P=(Fo^2^+2Fc^2^)/3'
_refine_ls_weighting_scheme calc
_refine_ls_wR_factor_gt 0.0930
_refine_ls_wR_factor_ref 0.0954
_reflns_Friedel_coverage 0.000
_reflns_number_gt 8388
_reflns_number_total 9164
_reflns_threshold_expression 'I > 2\s(I)'
_cod_data_source_file d4cc02200a2.cif
_cod_data_source_block jjw1561
_cod_depositor_comments 'Adding full bibliography for 7133304--7133306.cif.'
_cod_original_cell_volume 8741.26(14)
_cod_database_code 7133305
_shelx_shelxl_version_number 2018/3
_chemical_oxdiff_formula C88H126Cl4N4O2P4
_shelx_space_group_comment
;
The symmetry employed for this shelxl refinement is uniquely defined
by the following loop, which should always be used as a source of
symmetry information in preference to the above space-group names.
They are only intended as comments.
;
_shelx_estimated_absorpt_t_max 0.875
_shelx_estimated_absorpt_t_min 0.712
_reflns_odcompleteness_completeness 99.98
_reflns_odcompleteness_iscentric 1
_reflns_odcompleteness_theta 74.33
_olex2_refinement_description
;
1. Fixed Uiso
 At 1.2 times of:
  All C(H) groups, All C(H,H) groups, All C(H,H,H,H) groups
 At 1.5 times of:
  All C(H,H,H) groups
2. Restrained distances
 C42-C43B \\sim C42-C43A
 with sigma of 0.02
 C43B-C44B \\sim C43A-C44A
 with sigma of 0.02
 C42-C44B \\sim C42-C44A
 with sigma of 0.04
3. Uiso/Uaniso restraints and constraints
C40 \\sim C41 \\sim C42 \\sim C43A \\sim C43B \\sim C44A \\sim C44B: within 2A
with sigma of 0.01 and sigma for terminal atoms of 0.02 within 2A
4. Rigid body (RIGU) restrains
 C40, C41, C42, C43A, C43B, C44A, C44B
 with sigma for 1-2 distances of 0.004 and sigma for 1-3 distances of 0.004
5. Others
 Sof(H42C)=Sof(H42D)=Sof(C43A)=Sof(H43A)=Sof(H43B)=Sof(C44A)=Sof(H44A)=
 Sof(H44B)=Sof(H44C)=1-FVAR(1)
 Sof(H42A)=Sof(H42B)=Sof(C43B)=Sof(H43C)=Sof(H43D)=Sof(C44B)=Sof(H44D)=
 Sof(H44E)=Sof(H44F)=FVAR(1)
 Fixed Sof: O1(0.5)
6.a Ternary CH refined with riding coordinates:
 C6(H6), C13(H13), C18(H18), C25(H25), C30(H30), C37(H37)
6.b Secondary CH2 refined with riding coordinates:
 C41(H41A,H41B), C42(H42A,H42B), C42(H42C,H42D), C43A(H43A,H43B), C43B(H43C,
 H43D)
6.c Aromatic/amide H refined with riding coordinates:
 C9(H9), C10(H10), C11(H11), C21(H21), C22(H22), C23(H23), C33(H33), C34(H34),
 C35(H35)
6.d Idealised Me refined as rotating group:
 C7(H7A,H7B,H7C), C8(H8A,H8B,H8C), C14(H14A,H14B,H14C), C15(H15A,H15B,H15C),
 C19(H19A,H19B,H19C), C20(H20A,H20B,H20C), C26(H26A,H26B,H26C), C27(H27A,H27B,
 H27C), C31(H31A,H31B,H31C), C32(H32A,H32B,H32C), C38(H38A,H38B,H38C), C39(H39A,
 H39B,H39C), C40(H40A,H40B,H40C), C44A(H44A,H44B,H44C), C44B(H44D,H44E,H44F)
;
_olex2_submission_special_instructions 'No special instructions were received'
_oxdiff_exptl_absorpt_empirical_details
;
Empirical correction (ABSPACK) includes:
- Absorption correction using spherical harmonics
- Frame scaling
;
_oxdiff_exptl_absorpt_empirical_full_max 1.755
_oxdiff_exptl_absorpt_empirical_full_min 0.876

loop_
_space_group_symop_operation_xyz
'x, y, z'
'-x, y, -z+1/2'
'x+1/2, y+1/2, z'
'-x+1/2, y+1/2, -z+1/2'
'-x, -y, -z'
'x, -y, z-1/2'
'-x+1/2, -y+1/2, -z'
'x+1/2, -y+1/2, z-1/2'

loop_
_atom_site_label
_atom_site_type_symbol
_atom_site_fract_x
_atom_site_fract_y
_atom_site_fract_z
_atom_site_U_iso_or_equiv
_atom_site_adp_type
_atom_site_occupancy
_atom_site_site_symmetry_order
_atom_site_calc_flag
_atom_site_refinement_flags_posn
_atom_site_refinement_flags_adp
_atom_site_refinement_flags_occupancy
_atom_site_disorder_assembly
_atom_site_disorder_group
Cl1 Cl 0.92273(4) 0.51874(2) 0.55746(3) 0.04689(14) Uani 1 1 d . . . . .
Cl2 Cl 0.86373(3) 0.58474(2) 0.67632(2) 0.03272(10) Uani 1 1 d . . . . .
P1 P 0.67022(3) 0.63105(2) 0.38237(2) 0.02585(10) Uani 1 1 d . . . . .
P2 P 0.60802(3) 0.59587(2) 0.27873(2) 0.02082(9) Uani 1 1 d . . . . .
O1 O 0.60073(16) 0.55512(6) 0.29245(13) 0.0231(4) Uani 0.5 1 d . . P . .
O2 O 0.500000 0.61627(4) 0.250000 0.0206(3) Uani 1 2 d S T P . .
N1 N 0.79008(9) 0.56479(4) 0.45417(7) 0.0223(3) Uani 1 1 d . . . . .
N2 N 0.75486(9) 0.60694(4) 0.53086(7) 0.0215(3) Uani 1 1 d . . . . .
C1 C 0.73704(10) 0.59765(4) 0.45329(9) 0.0197(3) Uani 1 1 d . . . . .
C2 C 0.84227(11) 0.55524(5) 0.53159(9) 0.0275(3) Uani 1 1 d . . . . .
C3 C 0.82085(11) 0.58114(5) 0.57780(9) 0.0243(3) Uani 1 1 d . . . . .
C4 C 0.72533(13) 0.64243(5) 0.55758(9) 0.0257(3) Uani 1 1 d . . . . .
C5 C 0.63603(13) 0.64397(5) 0.56979(9) 0.0277(3) Uani 1 1 d . . . . .
C6 C 0.57066(13) 0.60917(5) 0.55797(11) 0.0304(4) Uani 1 1 d . . . . .
H6 H 0.586239 0.591707 0.520027 0.036 Uiso 1 1 calc R U . . .
C7 C 0.58987(16) 0.58714(7) 0.63416(15) 0.0519(6) Uani 1 1 d . . . . .
H7A H 0.571595 0.603137 0.671467 0.078 Uiso 1 1 calc R U . . .
H7B H 0.658760 0.580728 0.655551 0.078 Uiso 1 1 calc R U . . .
H7C H 0.551583 0.563411 0.624376 0.078 Uiso 1 1 calc R U . . .
C8 C 0.46422(15) 0.61947(7) 0.52486(12) 0.0441(5) Uani 1 1 d . . . . .
H8A H 0.425540 0.595849 0.513284 0.066 Uiso 1 1 calc R U . . .
H8B H 0.452624 0.634400 0.476955 0.066 Uiso 1 1 calc R U . . .
H8C H 0.445754 0.634800 0.562961 0.066 Uiso 1 1 calc R U . . .
C9 C 0.61034(17) 0.67874(5) 0.59551(11) 0.0395(4) Uani 1 1 d . . . . .
H9 H 0.550584 0.680728 0.605216 0.047 Uiso 1 1 calc R U . . .
C10 C 0.6705(2) 0.71041(6) 0.60712(13) 0.0494(6) Uani 1 1 d . . . . .
H10 H 0.651329 0.733977 0.624155 0.059 Uiso 1 1 calc R U . . .
C11 C 0.75775(19) 0.70809(6) 0.59423(12) 0.0473(5) Uani 1 1 d . . . . .
H11 H 0.797828 0.730246 0.601940 0.057 Uiso 1 1 calc R U . . .
C12 C 0.78842(15) 0.67394(5) 0.57013(10) 0.0344(4) Uani 1 1 d . . . . .
C13 C 0.88708(16) 0.67202(6) 0.56023(11) 0.0414(5) Uani 1 1 d . . . . .
H13 H 0.895656 0.645583 0.541788 0.050 Uiso 1 1 calc R U . . .
C14 C 0.96755(19) 0.67891(8) 0.63814(13) 0.0593(7) Uani 1 1 d . . . . .
H14A H 0.959712 0.704499 0.657896 0.089 Uiso 1 1 calc R U . . .
H14B H 1.030659 0.677298 0.630480 0.089 Uiso 1 1 calc R U . . .
H14C H 0.963655 0.659330 0.675765 0.089 Uiso 1 1 calc R U . . .
C15 C 0.89583(19) 0.70097(7) 0.49918(13) 0.0545(6) Uani 1 1 d . . . . .
H15A H 0.843875 0.696447 0.449845 0.082 Uiso 1 1 calc R U . . .
H15B H 0.958599 0.697761 0.491511 0.082 Uiso 1 1 calc R U . . .
H15C H 0.890607 0.727191 0.517217 0.082 Uiso 1 1 calc R U . . .
C16 C 0.81774(11) 0.54802(5) 0.39136(9) 0.0255(3) Uani 1 1 d . . . . .
C17 C 0.88719(12) 0.56783(6) 0.36820(10) 0.0344(4) Uani 1 1 d . . . . .
C18 C 0.92618(13) 0.60700(7) 0.39957(11) 0.0411(5) Uani 1 1 d . . . . .
H18 H 0.878784 0.619117 0.421517 0.049 Uiso 1 1 calc R U . . .
C19 C 1.02279(15) 0.60305(9) 0.46600(13) 0.0608(8) Uani 1 1 d . . . . .
H19A H 1.014072 0.586517 0.506827 0.091 Uiso 1 1 calc R U . . .
H19B H 1.044932 0.628528 0.487655 0.091 Uiso 1 1 calc R U . . .
H19C H 1.071037 0.591593 0.445909 0.091 Uiso 1 1 calc R U . . .
C20 C 0.93780(16) 0.63398(8) 0.33623(12) 0.0529(6) Uani 1 1 d . . . . .
H20A H 0.990720 0.624748 0.319021 0.079 Uiso 1 1 calc R U . . .
H20B H 0.952489 0.660037 0.357394 0.079 Uiso 1 1 calc R U . . .
H20C H 0.877578 0.634338 0.291918 0.079 Uiso 1 1 calc R U . . .
C21 C 0.92425(13) 0.54877(8) 0.31635(11) 0.0483(6) Uani 1 1 d . . . . .
H21 H 0.971058 0.561343 0.298969 0.058 Uiso 1 1 calc R U . . .
C22 C 0.89454(14) 0.51231(8) 0.29000(11) 0.0486(6) Uani 1 1 d . . . . .
H22 H 0.921649 0.499888 0.255452 0.058 Uiso 1 1 calc R U . . .
C23 C 0.82585(14) 0.49369(6) 0.31331(10) 0.0374(4) Uani 1 1 d . . . . .
H23 H 0.805700 0.468559 0.294267 0.045 Uiso 1 1 calc R U . . .
C24 C 0.78509(12) 0.51110(5) 0.36459(9) 0.0289(4) Uani 1 1 d . . . . .
C25 C 0.71001(18) 0.48867(6) 0.38798(12) 0.0436(5) Uani 1 1 d . . . . .
H25 H 0.686748 0.505221 0.423186 0.052 Uiso 1 1 calc R U . . .
C26 C 0.6235(2) 0.47820(10) 0.31728(17) 0.0791(11) Uani 1 1 d . . . . .
H26A H 0.644889 0.461876 0.282141 0.119 Uiso 1 1 calc R U . . .
H26B H 0.594128 0.501739 0.289951 0.119 Uiso 1 1 calc R U . . .
H26C H 0.575722 0.464264 0.334259 0.119 Uiso 1 1 calc R U . . .
C27 C 0.7542(3) 0.45214(7) 0.43227(18) 0.0933(14) Uani 1 1 d . . . . .
H27A H 0.774590 0.434985 0.397832 0.140 Uiso 1 1 calc R U . . .
H27B H 0.705903 0.439064 0.450065 0.140 Uiso 1 1 calc R U . . .
H27C H 0.810291 0.458950 0.477317 0.140 Uiso 1 1 calc R U . . .
C28 C 0.65840(11) 0.61277(5) 0.20340(9) 0.0241(3) Uani 1 1 d . . . . .
C29 C 0.69295(12) 0.58467(6) 0.16186(9) 0.0301(4) Uani 1 1 d . . . . .
C30 C 0.66248(15) 0.54261(6) 0.15769(10) 0.0362(4) Uani 1 1 d . . . . .
H30 H 0.675485 0.533228 0.212145 0.043 Uiso 1 1 calc R U . . .
C31 C 0.55407(15) 0.53862(5) 0.11461(11) 0.0355(4) Uani 1 1 d . . . . .
H31A H 0.518250 0.554978 0.139560 0.053 Uiso 1 1 calc R U . . .
H31B H 0.534657 0.511739 0.116338 0.053 Uiso 1 1 calc R U . . .
H31C H 0.539774 0.546583 0.060304 0.053 Uiso 1 1 calc R U . . .
C32 C 0.71586(19) 0.51594(7) 0.11818(12) 0.0514(6) Uani 1 1 d . . . . .
H32A H 0.699603 0.489118 0.124981 0.077 Uiso 1 1 calc R U . . .
H32B H 0.785778 0.519698 0.141797 0.077 Uiso 1 1 calc R U . . .
H32C H 0.696291 0.521978 0.062525 0.077 Uiso 1 1 calc R U . . .
C33 C 0.75077(13) 0.59715(6) 0.11871(10) 0.0372(4) Uani 1 1 d . . . . .
H33 H 0.778242 0.578604 0.093785 0.045 Uiso 1 1 calc R U . . .
C34 C 0.76887(13) 0.63544(7) 0.11141(11) 0.0400(5) Uani 1 1 d . . . . .
H34 H 0.810404 0.643074 0.083421 0.048 Uiso 1 1 calc R U . . .
C35 C 0.72665(13) 0.66287(6) 0.14482(10) 0.0346(4) Uani 1 1 d . . . . .
H35 H 0.735433 0.689373 0.136253 0.041 Uiso 1 1 calc R U . . .
C36 C 0.67112(11) 0.65218(5) 0.19109(9) 0.0263(3) Uani 1 1 d . . . . .
C37 C 0.62319(12) 0.68446(5) 0.22147(9) 0.0271(3) Uani 1 1 d . . . . .
H37 H 0.592243 0.672926 0.257834 0.033 Uiso 1 1 calc R U . . .
C38 C 0.69499(16) 0.71503(6) 0.26625(12) 0.0410(5) Uani 1 1 d . . . . .
H38A H 0.725038 0.727280 0.231367 0.062 Uiso 1 1 calc R U . . .
H38B H 0.745104 0.702926 0.309761 0.062 Uiso 1 1 calc R U . . .
H38C H 0.660884 0.734504 0.286331 0.062 Uiso 1 1 calc R U . . .
C39 C 0.54313(14) 0.70295(5) 0.15354(11) 0.0344(4) Uani 1 1 d . . . . .
H39A H 0.509063 0.722361 0.173802 0.052 Uiso 1 1 calc R U . . .
H39B H 0.497315 0.683088 0.125645 0.052 Uiso 1 1 calc R U . . .
H39C H 0.571981 0.715190 0.117864 0.052 Uiso 1 1 calc R U . . .
C40 C 0.7373(3) 0.85577(10) 0.1873(2) 0.1007(13) Uani 1 1 d . U . . .
H40A H 0.681554 0.872685 0.164452 0.151 Uiso 1 1 calc R U . . .
H40B H 0.795966 0.871349 0.207724 0.151 Uiso 1 1 calc R U . . .
H40C H 0.727269 0.840790 0.229626 0.151 Uiso 1 1 calc R U . . .
C41 C 0.7479(2) 0.82891(10) 0.12586(18) 0.0741(8) Uani 1 1 d . U . . .
H41A H 0.757178 0.844375 0.083137 0.089 Uiso 1 1 calc R U . . .
H41B H 0.687159 0.814162 0.104036 0.089 Uiso 1 1 calc R U . . .
C42 C 0.8310(2) 0.80090(10) 0.1547(3) 0.0924(11) Uani 1 1 d D U . . .
H42A H 0.890665 0.816638 0.172329 0.111 Uiso 0.490(19) 1 calc R U P A 1
H42B H 0.824435 0.788724 0.201930 0.111 Uiso 0.490(19) 1 calc R U P A 1
H42C H 0.823294 0.784683 0.197037 0.111 Uiso 0.510(19) 1 calc R U P A 2
H42D H 0.893358 0.814811 0.174561 0.111 Uiso 0.510(19) 1 calc R U P A 2
C43A C 0.8274(10) 0.7759(4) 0.0831(8) 0.105(3) Uani 0.510(19) 1 d D U P A 2
H43A H 0.837345 0.792727 0.042483 0.126 Uiso 0.510(19) 1 calc R U P A 2
H43B H 0.762306 0.764274 0.061628 0.126 Uiso 0.510(19) 1 calc R U P A 2
C43B C 0.8498(10) 0.7703(3) 0.1088(9) 0.101(3) Uani 0.490(19) 1 d D U P A 1
H43C H 0.864787 0.781323 0.063855 0.121 Uiso 0.490(19) 1 calc R U P A 1
H43D H 0.791273 0.754135 0.088384 0.121 Uiso 0.490(19) 1 calc R U P A 1
C44A C 0.9069(8) 0.7423(3) 0.1029(13) 0.113(4) Uani 0.510(19) 1 d D U P A 2
H44A H 0.898635 0.726741 0.056217 0.170 Uiso 0.510(19) 1 calc R U P A 2
H44B H 0.898795 0.725921 0.144225 0.170 Uiso 0.510(19) 1 calc R U P A 2
H44C H 0.971754 0.753637 0.120372 0.170 Uiso 0.510(19) 1 calc R U P A 2
C44B C 0.9365(10) 0.7447(4) 0.1577(13) 0.121(4) Uani 0.490(19) 1 d D U P A 1
H44D H 0.953995 0.726687 0.123121 0.182 Uiso 0.490(19) 1 calc R U P A 1
H44E H 0.917616 0.730345 0.196737 0.182 Uiso 0.490(19) 1 calc R U P A 1
H44F H 0.992067 0.761183 0.183763 0.182 Uiso 0.490(19) 1 calc R U P A 1

loop_
_atom_site_aniso_label
_atom_site_aniso_U_11
_atom_site_aniso_U_22
_atom_site_aniso_U_33
_atom_site_aniso_U_23
_atom_site_aniso_U_13
_atom_site_aniso_U_12
Cl1 0.0451(3) 0.0712(3) 0.0282(2) 0.0215(2) 0.01728(19) 0.0364(2)
Cl2 0.0330(2) 0.0458(2) 0.01560(17) 0.00511(15) 0.00276(14) -0.00136(17)
P1 0.0332(2) 0.02184(19) 0.01589(18) -0.00142(14) -0.00088(15) 0.00231(15)
P2 0.02521(19) 0.02082(18) 0.01452(17) 0.00041(13) 0.00392(14) -0.00156(14)
O1 0.0246(10) 0.0229(11) 0.0213(10) 0.0017(8) 0.0070(8) 0.0031(8)
O2 0.0214(7) 0.0198(7) 0.0198(7) 0.000 0.0056(6) 0.000
N1 0.0204(6) 0.0304(7) 0.0168(6) 0.0050(5) 0.0071(5) 0.0046(5)
N2 0.0229(6) 0.0232(6) 0.0164(6) 0.0007(5) 0.0037(5) -0.0031(5)
C1 0.0180(7) 0.0236(7) 0.0166(7) 0.0002(5) 0.0046(5) -0.0030(5)
C2 0.0227(7) 0.0406(9) 0.0194(7) 0.0090(7) 0.0073(6) 0.0070(7)
C3 0.0217(7) 0.0333(8) 0.0164(7) 0.0056(6) 0.0041(6) -0.0017(6)
C4 0.0370(9) 0.0231(8) 0.0138(7) -0.0010(6) 0.0038(6) -0.0029(6)
C5 0.0383(9) 0.0251(8) 0.0187(7) -0.0017(6) 0.0078(7) 0.0005(7)
C6 0.0317(9) 0.0292(9) 0.0324(9) -0.0060(7) 0.0134(7) -0.0007(7)
C7 0.0346(10) 0.0533(13) 0.0611(14) 0.0252(11) 0.0065(10) -0.0070(9)
C8 0.0369(10) 0.0531(13) 0.0345(10) -0.0086(9) 0.0010(8) 0.0036(9)
C9 0.0610(13) 0.0290(9) 0.0323(10) -0.0028(7) 0.0206(9) 0.0046(8)
C10 0.0917(18) 0.0240(9) 0.0386(11) -0.0073(8) 0.0295(11) -0.0021(10)
C11 0.0834(16) 0.0277(10) 0.0327(10) -0.0087(8) 0.0218(10) -0.0204(10)
C12 0.0524(11) 0.0296(9) 0.0187(8) -0.0027(6) 0.0083(7) -0.0140(8)
C13 0.0508(11) 0.0442(11) 0.0265(9) -0.0025(8) 0.0089(8) -0.0255(9)
C14 0.0604(14) 0.0734(17) 0.0347(11) 0.0007(11) 0.0029(10) -0.0377(13)
C15 0.0707(15) 0.0574(14) 0.0334(11) 0.0024(10) 0.0144(10) -0.0333(12)
C16 0.0210(7) 0.0406(9) 0.0161(7) 0.0062(6) 0.0077(6) 0.0104(6)
C17 0.0194(7) 0.0654(13) 0.0180(7) 0.0071(8) 0.0056(6) 0.0034(8)
C18 0.0246(8) 0.0751(15) 0.0243(9) 0.0030(9) 0.0091(7) -0.0149(9)
C19 0.0312(10) 0.116(2) 0.0297(10) 0.0124(12) 0.0027(8) -0.0253(12)
C20 0.0371(11) 0.0899(18) 0.0307(10) 0.0101(11) 0.0097(8) -0.0180(11)
C21 0.0217(8) 0.103(2) 0.0226(9) -0.0005(10) 0.0113(7) 0.0028(10)
C22 0.0268(9) 0.0983(19) 0.0214(8) -0.0086(10) 0.0089(7) 0.0181(10)
C23 0.0359(9) 0.0550(12) 0.0205(8) 0.0022(8) 0.0081(7) 0.0232(8)
C24 0.0324(8) 0.0358(9) 0.0202(7) 0.0082(7) 0.0111(6) 0.0164(7)
C25 0.0787(15) 0.0283(9) 0.0394(11) -0.0031(8) 0.0405(11) -0.0024(9)
C26 0.088(2) 0.103(2) 0.0732(19) -0.0492(17) 0.0619(17) -0.0579(18)
C27 0.218(4) 0.0288(12) 0.0622(17) 0.0091(11) 0.085(2) 0.0204(18)
C28 0.0210(7) 0.0346(9) 0.0150(7) -0.0006(6) 0.0036(6) 0.0032(6)
C29 0.0270(8) 0.0448(10) 0.0156(7) -0.0004(7) 0.0032(6) 0.0117(7)
C30 0.0538(11) 0.0367(10) 0.0203(8) 0.0049(7) 0.0150(8) 0.0221(8)
C31 0.0564(12) 0.0245(8) 0.0295(9) -0.0020(7) 0.0196(8) 0.0011(8)
C32 0.0786(16) 0.0510(13) 0.0300(10) 0.0062(9) 0.0251(10) 0.0361(12)
C33 0.0276(8) 0.0627(13) 0.0211(8) -0.0044(8) 0.0079(7) 0.0105(8)
C34 0.0265(9) 0.0712(14) 0.0242(9) -0.0010(9) 0.0110(7) -0.0029(9)
C35 0.0297(9) 0.0509(11) 0.0235(8) 0.0004(8) 0.0092(7) -0.0091(8)
C36 0.0232(7) 0.0370(9) 0.0172(7) -0.0015(6) 0.0046(6) -0.0037(6)
C37 0.0339(8) 0.0254(8) 0.0226(8) -0.0003(6) 0.0100(7) -0.0059(6)
C38 0.0527(12) 0.0364(10) 0.0325(10) -0.0046(8) 0.0121(9) -0.0170(9)
C39 0.0414(10) 0.0317(9) 0.0299(9) 0.0054(7) 0.0116(8) 0.0009(7)
C40 0.155(4) 0.073(2) 0.064(2) -0.0077(17) 0.022(2) -0.031(2)
C41 0.0727(18) 0.080(2) 0.0598(17) -0.0026(15) 0.0090(14) -0.0098(15)
C42 0.0649(18) 0.078(2) 0.123(3) 0.0296(19) 0.0153(18) -0.0207(15)
C43A 0.067(5) 0.079(4) 0.170(6) 0.017(5) 0.039(5) 0.012(3)
C43B 0.069(5) 0.078(4) 0.161(6) 0.022(5) 0.046(4) -0.006(4)
C44A 0.054(5) 0.081(5) 0.213(10) 0.024(6) 0.055(6) 0.003(4)
C44B 0.089(7) 0.110(6) 0.169(11) 0.020(8) 0.047(7) -0.004(5)

loop_
_atom_type_symbol
_atom_type_description
_atom_type_scat_dispersion_real
_atom_type_scat_dispersion_imag
_atom_type_scat_source
C C 0.0181 0.0091 'International Tables Vol C Tables 4.2.6.8 and 6.1.1.4'
H H 0.0000 0.0000 'International Tables Vol C Tables 4.2.6.8 and 6.1.1.4'
Cl Cl 0.3639 0.7018 'International Tables Vol C Tables 4.2.6.8 and 6.1.1.4'
N N 0.0311 0.0180 'International Tables Vol C Tables 4.2.6.8 and 6.1.1.4'
O O 0.0492 0.0322 'International Tables Vol C Tables 4.2.6.8 and 6.1.1.4'
P P 0.2955 0.4335 'International Tables Vol C Tables 4.2.6.8 and 6.1.1.4'

loop_
_exptl_crystal_face_index_h
_exptl_crystal_face_index_k
_exptl_crystal_face_index_l
_exptl_crystal_face_perp_dist
0 3 -5 0.0355
5 3 -1 0.0684
-2 -4 5 0.0422
-5 -2 1 0.0710
0 5 2 0.0324
0 -5 -2 0.0324
4 0 -5 0.0645
0 2 5 0.0251
0 -5 2 0.0331
0 5 -2 0.0420
1 -5 -1 0.0445

loop_
_geom_angle_atom_site_label_1
_geom_angle_atom_site_label_2
_geom_angle_atom_site_label_3
_geom_angle
_geom_angle_site_symmetry_1
_geom_angle_site_symmetry_3
_geom_angle_publ_flag
C1 P1 P2 103.67(5) . . ?
O1 P2 P1 115.66(9) . . ?
O1 P2 O2 110.91(10) . . ?
O1 P2 C28 120.49(10) . . ?
O2 P2 P1 96.74(4) . . ?
O2 P2 C28 101.65(6) . . ?
C28 P2 P1 107.90(5) . . ?
P2 O2 P2 129.21(10) 2_655 . ?
C1 N1 C2 109.07(13) . . ?
C1 N1 C16 128.65(13) . . ?
C2 N1 C16 119.56(13) . . ?
C1 N2 C3 109.64(13) . . ?
C1 N2 C4 124.40(13) . . ?
C3 N2 C4 124.76(13) . . ?
N1 C1 P1 136.51(11) . . ?
N1 C1 N2 105.33(13) . . ?
N2 C1 P1 117.57(11) . . ?
N1 C2 Cl1 123.86(13) . . ?
C3 C2 Cl1 128.05(13) . . ?
C3 C2 N1 107.97(14) . . ?
N2 C3 Cl2 122.93(13) . . ?
C2 C3 Cl2 129.14(13) . . ?
C2 C3 N2 107.93(14) . . ?
C5 C4 N2 119.07(14) . . ?
C5 C4 C12 123.01(16) . . ?
C12 C4 N2 117.92(16) . . ?
C4 C5 C6 121.86(15) . . ?
C9 C5 C4 117.20(17) . . ?
C9 C5 C6 120.92(17) . . ?
C5 C6 H6 107.8 . . ?
C5 C6 C7 110.64(16) . . ?
C5 C6 C8 112.77(16) . . ?
C7 C6 H6 107.8 . . ?
C8 C6 H6 107.8 . . ?
C8 C6 C7 109.74(16) . . ?
C6 C7 H7A 109.5 . . ?
C6 C7 H7B 109.5 . . ?
C6 C7 H7C 109.5 . . ?
H7A C7 H7B 109.5 . . ?
H7A C7 H7C 109.5 . . ?
H7B C7 H7C 109.5 . . ?
C6 C8 H8A 109.5 . . ?
C6 C8 H8B 109.5 . . ?
C6 C8 H8C 109.5 . . ?
H8A C8 H8B 109.5 . . ?
H8A C8 H8C 109.5 . . ?
H8B C8 H8C 109.5 . . ?
C5 C9 H9 119.5 . . ?
C10 C9 C5 121.0(2) . . ?
C10 C9 H9 119.5 . . ?
C9 C10 H10 119.7 . . ?
C11 C10 C9 120.56(19) . . ?
C11 C10 H10 119.7 . . ?
C10 C11 H11 119.4 . . ?
C10 C11 C12 121.20(19) . . ?
C12 C11 H11 119.4 . . ?
C4 C12 C13 123.30(17) . . ?
C11 C12 C4 117.04(19) . . ?
C11 C12 C13 119.64(18) . . ?
C12 C13 H13 108.1 . . ?
C12 C13 C14 110.86(18) . . ?
C12 C13 C15 111.5(2) . . ?
C14 C13 H13 108.1 . . ?
C15 C13 H13 108.1 . . ?
C15 C13 C14 110.15(17) . . ?
C13 C14 H14A 109.5 . . ?
C13 C14 H14B 109.5 . . ?
C13 C14 H14C 109.5 . . ?
H14A C14 H14B 109.5 . . ?
H14A C14 H14C 109.5 . . ?
H14B C14 H14C 109.5 . . ?
C13 C15 H15A 109.5 . . ?
C13 C15 H15B 109.5 . . ?
C13 C15 H15C 109.5 . . ?
H15A C15 H15B 109.5 . . ?
H15A C15 H15C 109.5 . . ?
H15B C15 H15C 109.5 . . ?
C17 C16 N1 117.11(16) . . ?
C24 C16 N1 119.32(14) . . ?
C24 C16 C17 122.97(16) . . ?
C16 C17 C18 123.32(16) . . ?
C21 C17 C16 116.7(2) . . ?
C21 C17 C18 119.88(17) . . ?
C17 C18 H18 107.7 . . ?
C17 C18 C19 110.6(2) . . ?
C17 C18 C20 112.75(17) . . ?
C19 C18 H18 107.7 . . ?
C19 C18 C20 110.14(16) . . ?
C20 C18 H18 107.7 . . ?
C18 C19 H19A 109.5 . . ?
C18 C19 H19B 109.5 . . ?
C18 C19 H19C 109.5 . . ?
H19A C19 H19B 109.5 . . ?
H19A C19 H19C 109.5 . . ?
H19B C19 H19C 109.5 . . ?
C18 C20 H20A 109.5 . . ?
C18 C20 H20B 109.5 . . ?
C18 C20 H20C 109.5 . . ?
H20A C20 H20B 109.5 . . ?
H20A C20 H20C 109.5 . . ?
H20B C20 H20C 109.5 . . ?
C17 C21 H21 119.2 . . ?
C22 C21 C17 121.55(19) . . ?
C22 C21 H21 119.2 . . ?
C21 C22 H22 119.8 . . ?
C21 C22 C23 120.43(18) . . ?
C23 C22 H22 119.8 . . ?
C22 C23 H23 119.4 . . ?
C22 C23 C24 121.1(2) . . ?
C24 C23 H23 119.4 . . ?
C16 C24 C25 124.70(15) . . ?
C23 C24 C16 117.18(17) . . ?
C23 C24 C25 118.11(18) . . ?
C24 C25 H25 108.3 . . ?
C24 C25 C26 111.34(17) . . ?
C24 C25 C27 110.8(2) . . ?
C26 C25 H25 108.3 . . ?
C26 C25 C27 109.7(2) . . ?
C27 C25 H25 108.3 . . ?
C25 C26 H26A 109.5 . . ?
C25 C26 H26B 109.5 . . ?
C25 C26 H26C 109.5 . . ?
H26A C26 H26B 109.5 . . ?
H26A C26 H26C 109.5 . . ?
H26B C26 H26C 109.5 . . ?
C25 C27 H27A 109.5 . . ?
C25 C27 H27B 109.5 . . ?
C25 C27 H27C 109.5 . . ?
H27A C27 H27B 109.5 . . ?
H27A C27 H27C 109.5 . . ?
H27B C27 H27C 109.5 . . ?
C29 C28 P2 118.14(13) . . ?
C36 C28 P2 122.07(12) . . ?
C36 C28 C29 119.55(15) . . ?
C28 C29 C30 122.35(16) . . ?
C33 C29 C28 118.06(18) . . ?
C33 C29 C30 119.40(16) . . ?
C29 C30 H30 107.8 . . ?
C29 C30 C31 110.52(14) . . ?
C29 C30 C32 114.66(18) . . ?
C31 C30 H30 107.8 . . ?
C31 C30 C32 107.93(17) . . ?
C32 C30 H30 107.8 . . ?
C30 C31 H31A 109.5 . . ?
C30 C31 H31B 109.5 . . ?
C30 C31 H31C 109.5 . . ?
H31A C31 H31B 109.5 . . ?
H31A C31 H31C 109.5 . . ?
H31B C31 H31C 109.5 . . ?
C30 C32 H32A 109.5 . . ?
C30 C32 H32B 109.5 . . ?
C30 C32 H32C 109.5 . . ?
H32A C32 H32B 109.5 . . ?
H32A C32 H32C 109.5 . . ?
H32B C32 H32C 109.5 . . ?
C29 C33 H33 119.1 . . ?
C34 C33 C29 121.78(17) . . ?
C34 C33 H33 119.1 . . ?
C33 C34 H34 120.0 . . ?
C33 C34 C35 119.90(17) . . ?
C35 C34 H34 120.0 . . ?
C34 C35 H35 119.5 . . ?
C34 C35 C36 120.93(19) . . ?
C36 C35 H35 119.5 . . ?
C28 C36 C37 123.95(14) . . ?
C35 C36 C28 119.12(16) . . ?
C35 C36 C37 116.84(16) . . ?
C36 C37 H37 107.9 . . ?
C36 C37 C38 112.84(15) . . ?
C36 C37 C39 109.71(14) . . ?
C38 C37 H37 107.9 . . ?
C38 C37 C39 110.32(15) . . ?
C39 C37 H37 107.9 . . ?
C37 C38 H38A 109.5 . . ?
C37 C38 H38B 109.5 . . ?
C37 C38 H38C 109.5 . . ?
H38A C38 H38B 109.5 . . ?
H38A C38 H38C 109.5 . . ?
H38B C38 H38C 109.5 . . ?
C37 C39 H39A 109.5 . . ?
C37 C39 H39B 109.5 . . ?
C37 C39 H39C 109.5 . . ?
H39A C39 H39B 109.5 . . ?
H39A C39 H39C 109.5 . . ?
H39B C39 H39C 109.5 . . ?
H40A C40 H40B 109.5 . . ?
H40A C40 H40C 109.5 . . ?
H40B C40 H40C 109.5 . . ?
C41 C40 H40A 109.5 . . ?
C41 C40 H40B 109.5 . . ?
C41 C40 H40C 109.5 . . ?
C40 C41 H41A 108.7 . . ?
C40 C41 H41B 108.7 . . ?
C40 C41 C42 114.2(3) . . ?
H41A C41 H41B 107.6 . . ?
C42 C41 H41A 108.7 . . ?
C42 C41 H41B 108.7 . . ?
C41 C42 H42A 106.3 . . ?
C41 C42 H42B 106.3 . . ?
C41 C42 H42C 110.6 . . ?
C41 C42 H42D 110.6 . . ?
C41 C42 C43A 105.5(6) . . ?
H42A C42 H42B 106.4 . . ?
H42C C42 H42D 108.8 . . ?
C43A C42 H42C 110.6 . . ?
C43A C42 H42D 110.6 . . ?
C43B C42 C41 124.2(7) . . ?
C43B C42 H42A 106.3 . . ?
C43B C42 H42B 106.3 . . ?
C42 C43A H43A 108.9 . . ?
C42 C43A H43B 108.9 . . ?
C42 C43A C44A 113.4(8) . . ?
H43A C43A H43B 107.7 . . ?
C44A C43A H43A 108.9 . . ?
C44A C43A H43B 108.9 . . ?
C42 C43B H43C 109.3 . . ?
C42 C43B H43D 109.3 . . ?
C42 C43B C44B 111.4(9) . . ?
H43C C43B H43D 108.0 . . ?
C44B C43B H43C 109.3 . . ?
C44B C43B H43D 109.3 . . ?
C43A C44A H44A 109.5 . . ?
C43A C44A H44B 109.5 . . ?
C43A C44A H44C 109.5 . . ?
H44A C44A H44B 109.5 . . ?
H44A C44A H44C 109.5 . . ?
H44B C44A H44C 109.5 . . ?
C43B C44B H44D 109.5 . . ?
C43B C44B H44E 109.5 . . ?
C43B C44B H44F 109.5 . . ?
H44D C44B H44E 109.5 . . ?
H44D C44B H44F 109.5 . . ?
H44E C44B H44F 109.5 . . ?

loop_
_geom_bond_atom_site_label_1
_geom_bond_atom_site_label_2
_geom_bond_distance
_geom_bond_site_symmetry_2
_geom_bond_publ_flag
Cl1 C2 1.6892(17) . ?
Cl2 C3 1.6978(16) . ?
P1 P2 2.1795(5) . ?
P1 C1 1.7719(16) . ?
P2 O1 1.448(2) . ?
P2 O2 1.6534(7) . ?
P2 C28 1.8521(16) . ?
N1 C1 1.378(2) . ?
N1 C2 1.404(2) . ?
N1 C16 1.4537(19) . ?
N2 C1 1.3862(19) . ?
N2 C3 1.387(2) . ?
N2 C4 1.443(2) . ?
C2 C3 1.338(2) . ?
C4 C5 1.397(3) . ?
C4 C12 1.402(2) . ?
C5 C6 1.513(2) . ?
C5 C9 1.391(2) . ?
C6 H6 1.0000 . ?
C6 C7 1.526(3) . ?
C6 C8 1.517(3) . ?
C7 H7A 0.9800 . ?
C7 H7B 0.9800 . ?
C7 H7C 0.9800 . ?
C8 H8A 0.9800 . ?
C8 H8B 0.9800 . ?
C8 H8C 0.9800 . ?
C9 H9 0.9500 . ?
C9 C10 1.381(3) . ?
C10 H10 0.9500 . ?
C10 C11 1.375(4) . ?
C11 H11 0.9500 . ?
C11 C12 1.390(3) . ?
C12 C13 1.514(3) . ?
C13 H13 1.0000 . ?
C13 C14 1.535(3) . ?
C13 C15 1.535(3) . ?
C14 H14A 0.9800 . ?
C14 H14B 0.9800 . ?
C14 H14C 0.9800 . ?
C15 H15A 0.9800 . ?
C15 H15B 0.9800 . ?
C15 H15C 0.9800 . ?
C16 C17 1.402(2) . ?
C16 C24 1.400(3) . ?
C17 C18 1.513(3) . ?
C17 C21 1.399(3) . ?
C18 H18 1.0000 . ?
C18 C19 1.535(3) . ?
C18 C20 1.538(3) . ?
C19 H19A 0.9800 . ?
C19 H19B 0.9800 . ?
C19 H19C 0.9800 . ?
C20 H20A 0.9800 . ?
C20 H20B 0.9800 . ?
C20 H20C 0.9800 . ?
C21 H21 0.9500 . ?
C21 C22 1.374(4) . ?
C22 H22 0.9500 . ?
C22 C23 1.375(3) . ?
C23 H23 0.9500 . ?
C23 C24 1.399(2) . ?
C24 C25 1.518(3) . ?
C25 H25 1.0000 . ?
C25 C26 1.524(4) . ?
C25 C27 1.529(3) . ?
C26 H26A 0.9800 . ?
C26 H26B 0.9800 . ?
C26 H26C 0.9800 . ?
C27 H27A 0.9800 . ?
C27 H27B 0.9800 . ?
C27 H27C 0.9800 . ?
C28 C29 1.425(2) . ?
C28 C36 1.410(2) . ?
C29 C30 1.523(3) . ?
C29 C33 1.399(3) . ?
C30 H30 1.0000 . ?
C30 C31 1.528(3) . ?
C30 C32 1.535(2) . ?
C31 H31A 0.9800 . ?
C31 H31B 0.9800 . ?
C31 H31C 0.9800 . ?
C32 H32A 0.9800 . ?
C32 H32B 0.9800 . ?
C32 H32C 0.9800 . ?
C33 H33 0.9500 . ?
C33 C34 1.372(3) . ?
C34 H34 0.9500 . ?
C34 C35 1.381(3) . ?
C35 H35 0.9500 . ?
C35 C36 1.399(2) . ?
C36 C37 1.520(2) . ?
C37 H37 1.0000 . ?
C37 C38 1.528(2) . ?
C37 C39 1.537(2) . ?
C38 H38A 0.9800 . ?
C38 H38B 0.9800 . ?
C38 H38C 0.9800 . ?
C39 H39A 0.9800 . ?
C39 H39B 0.9800 . ?
C39 H39C 0.9800 . ?
C40 H40A 0.9800 . ?
C40 H40B 0.9800 . ?
C40 H40C 0.9800 . ?
C40 C41 1.502(5) . ?
C41 H41A 0.9900 . ?
C41 H41B 0.9900 . ?
C41 C42 1.511(5) . ?
C42 H42A 0.9900 . ?
C42 H42B 0.9900 . ?
C42 H42C 0.9900 . ?
C42 H42D 0.9900 . ?
C42 C43A 1.552(11) . ?
C42 C43B 1.434(11) . ?
C43A H43A 0.9900 . ?
C43A H43B 0.9900 . ?
C43A C44A 1.605(10) . ?
C43B H43C 0.9900 . ?
C43B H43D 0.9900 . ?
C43B C44B 1.564(11) . ?
C44A H44A 0.9800 . ?
C44A H44B 0.9800 . ?
C44A H44C 0.9800 . ?
C44B H44D 0.9800 . ?
C44B H44E 0.9800 . ?
C44B H44F 0.9800 . ?

loop_
_geom_torsion_atom_site_label_1
_geom_torsion_atom_site_label_2
_geom_torsion_atom_site_label_3
_geom_torsion_atom_site_label_4
_geom_torsion
_geom_torsion_site_symmetry_1
_geom_torsion_site_symmetry_2
_geom_torsion_site_symmetry_3
_geom_torsion_site_symmetry_4
_geom_torsion_publ_flag
Cl1 C2 C3 Cl2 -2.5(3) . . . . ?
Cl1 C2 C3 N2 176.62(13) . . . . ?
P1 P2 O2 P2 -132.95(2) . . . 2_655 ?
P1 P2 C28 C29 133.51(11) . . . . ?
P1 P2 C28 C36 -40.84(14) . . . . ?
P2 P1 C1 N1 34.30(17) . . . . ?
P2 P1 C1 N2 -156.07(10) . . . . ?
P2 C28 C29 C30 19.7(2) . . . . ?
P2 C28 C29 C33 -165.36(13) . . . . ?
P2 C28 C36 C35 167.34(13) . . . . ?
P2 C28 C36 C37 -16.3(2) . . . . ?
O1 P2 O2 P2 -12.16(9) . . . 2_655 ?
O1 P2 C28 C29 -2.40(18) . . . . ?
O1 P2 C28 C36 -176.75(15) . . . . ?
O2 P2 C28 C29 -125.38(12) . . . . ?
O2 P2 C28 C36 60.27(14) . . . . ?
N1 C2 C3 Cl2 -178.61(12) . . . . ?
N1 C2 C3 N2 0.55(18) . . . . ?
N1 C16 C17 C18 -6.2(2) . . . . ?
N1 C16 C17 C21 170.54(15) . . . . ?
N1 C16 C24 C23 -169.88(14) . . . . ?
N1 C16 C24 C25 9.3(2) . . . . ?
N2 C4 C5 C6 1.8(2) . . . . ?
N2 C4 C5 C9 -179.96(15) . . . . ?
N2 C4 C12 C11 178.64(16) . . . . ?
N2 C4 C12 C13 -2.6(2) . . . . ?
C1 N1 C2 Cl1 -175.20(12) . . . . ?
C1 N1 C2 C3 1.07(18) . . . . ?
C1 N1 C16 C17 70.3(2) . . . . ?
C1 N1 C16 C24 -118.32(18) . . . . ?
C1 N2 C3 Cl2 177.24(11) . . . . ?
C1 N2 C3 C2 -1.98(18) . . . . ?
C1 N2 C4 C5 91.83(18) . . . . ?
C1 N2 C4 C12 -88.18(19) . . . . ?
C2 N1 C1 P1 168.26(13) . . . . ?
C2 N1 C1 N2 -2.21(16) . . . . ?
C2 N1 C16 C17 -88.76(19) . . . . ?
C2 N1 C16 C24 82.56(19) . . . . ?
C3 N2 C1 P1 -170.05(10) . . . . ?
C3 N2 C1 N1 2.57(16) . . . . ?
C3 N2 C4 C5 -101.96(18) . . . . ?
C3 N2 C4 C12 78.0(2) . . . . ?
C4 N2 C1 P1 -2.05(19) . . . . ?
C4 N2 C1 N1 170.57(14) . . . . ?
C4 N2 C3 Cl2 9.3(2) . . . . ?
C4 N2 C3 C2 -169.93(15) . . . . ?
C4 C5 C6 C7 92.6(2) . . . . ?
C4 C5 C6 C8 -144.08(17) . . . . ?
C4 C5 C9 C10 1.0(3) . . . . ?
C4 C12 C13 C14 -115.9(2) . . . . ?
C4 C12 C13 C15 121.0(2) . . . . ?
C5 C4 C12 C11 -1.4(3) . . . . ?
C5 C4 C12 C13 177.38(16) . . . . ?
C5 C9 C10 C11 -0.7(3) . . . . ?
C6 C5 C9 C10 179.30(18) . . . . ?
C9 C5 C6 C7 -85.6(2) . . . . ?
C9 C5 C6 C8 37.7(2) . . . . ?
C9 C10 C11 C12 -0.7(3) . . . . ?
C10 C11 C12 C4 1.7(3) . . . . ?
C10 C11 C12 C13 -177.1(2) . . . . ?
C11 C12 C13 C14 62.8(3) . . . . ?
C11 C12 C13 C15 -60.3(2) . . . . ?
C12 C4 C5 C6 -178.22(16) . . . . ?
C12 C4 C5 C9 0.1(2) . . . . ?
C16 N1 C1 P1 7.4(3) . . . . ?
C16 N1 C1 N2 -163.06(15) . . . . ?
C16 N1 C2 Cl1 -12.3(2) . . . . ?
C16 N1 C2 C3 163.94(14) . . . . ?
C16 C17 C18 C19 97.2(2) . . . . ?
C16 C17 C18 C20 -139.00(18) . . . . ?
C16 C17 C21 C22 -0.5(3) . . . . ?
C16 C24 C25 C26 121.5(2) . . . . ?
C16 C24 C25 C27 -116.2(2) . . . . ?
C17 C16 C24 C23 0.9(2) . . . . ?
C17 C16 C24 C25 -179.88(17) . . . . ?
C17 C21 C22 C23 1.0(3) . . . . ?
C18 C17 C21 C22 176.33(18) . . . . ?
C21 C17 C18 C19 -79.5(2) . . . . ?
C21 C17 C18 C20 44.4(3) . . . . ?
C21 C22 C23 C24 -0.5(3) . . . . ?
C22 C23 C24 C16 -0.4(3) . . . . ?
C22 C23 C24 C25 -179.71(18) . . . . ?
C23 C24 C25 C26 -59.3(3) . . . . ?
C23 C24 C25 C27 63.0(2) . . . . ?
C24 C16 C17 C18 -177.18(16) . . . . ?
C24 C16 C17 C21 -0.4(2) . . . . ?
C28 P2 O2 P2 117.15(6) . . . 2_655 ?
C28 C29 C30 C31 64.3(2) . . . . ?
C28 C29 C30 C32 -173.45(16) . . . . ?
C28 C29 C33 C34 -4.5(3) . . . . ?
C28 C36 C37 C38 128.66(17) . . . . ?
C28 C36 C37 C39 -107.89(18) . . . . ?
C29 C28 C36 C35 -6.9(2) . . . . ?
C29 C28 C36 C37 169.46(15) . . . . ?
C29 C33 C34 C35 -2.4(3) . . . . ?
C30 C29 C33 C34 170.53(17) . . . . ?
C33 C29 C30 C31 -110.53(18) . . . . ?
C33 C29 C30 C32 11.7(2) . . . . ?
C33 C34 C35 C36 4.8(3) . . . . ?
C34 C35 C36 C28 -0.1(3) . . . . ?
C34 C35 C36 C37 -176.71(16) . . . . ?
C35 C36 C37 C38 -54.9(2) . . . . ?
C35 C36 C37 C39 68.58(19) . . . . ?
C36 C28 C29 C30 -165.77(15) . . . . ?
C36 C28 C29 C33 9.1(2) . . . . ?
C40 C41 C42 C43A 179.0(7) . . . . ?
C40 C41 C42 C43B 173.9(8) . . . . ?
C41 C42 C43A C44A -176.5(8) . . . . ?
C41 C42 C43B C44B -175.8(7) . . . . ?

loop_
_exptl_oxdiff_crystal_face_indexfrac_h
_exptl_oxdiff_crystal_face_indexfrac_k
_exptl_oxdiff_crystal_face_indexfrac_l
_exptl_oxdiff_crystal_face_x
_exptl_oxdiff_crystal_face_y
_exptl_oxdiff_crystal_face_z
-0.0000 3.0000 -5.0000 0.1021 0.4143 0.1912
5.0000 3.0000 -1.0000 -0.0899 -0.2571 0.4784
-2.0000 -4.0000 5.0000 -0.0565 -0.2790 -0.3678
-5.0000 -2.0000 1.0000 0.0515 0.2742 -0.4641
0.0000 5.0000 2.0000 -0.2786 -0.0598 0.0119
-0.0000 -5.0000 -2.0000 0.2786 0.0598 -0.0119
4.0000 -0.0000 -5.0000 0.2026 0.0583 0.4732
0.0000 2.0000 5.0000 -0.2939 -0.3289 -0.1199
0.0000 -5.0000 2.0000 0.1049 -0.2306 -0.1307
-0.0000 5.0000 -2.0000 -0.1049 0.2306 0.1307
1.0000 -5.0000 -1.0000 0.2315 -0.0890 0.0396
